data_7124998
loop_
_publ_author_name
'Romero, Erik A.'
'Peltier, Jesse L.'
'Jazzar, Rodolphe'
'Bertrand, Guy'

_publ_section_title
;
 Catalyst-free dehydrocoupling of amines, alcohols, and thiols with
 pinacol borane and 9-borabicyclononane (9-BBN).
;
_journal_issue 69
_journal_name_full 'Chemical communications (Cambridge, England)'
_journal_page_first 10563
_journal_page_last 10565
_journal_paper_doi 10.1039/c6cc06096j
_journal_volume 52
_journal_year 2016
_chemical_formula_moiety 'C9 H20 B N O2'
_chemical_formula_sum 'C9 H20 B N O2'
_chemical_formula_weight 185.07
_chemical_name_systematic gb_ER719
_chemical_properties_physical ', Air-sensitive,Moisture-sensitive,Heat-sensitive,Oxygen-sensitive'
_space_group_crystal_system orthorhombic
_space_group_IT_number 45
_space_group_name_Hall 'I 2 -2c'
_space_group_name_H-M_alt 'I b a 2'
_atom_sites_solution_hydrogens mixed
_atom_sites_solution_primary direct
_audit_creation_date 2016-07-01
_audit_creation_method
;
Olex2 1.2
(compiled 2016.02.19 svn.r3266 for OlexSys, GUI svn.r5155)
;
_audit_update_record
;
2016-07-01 deposited with the CCDC.
2016-08-02 downloaded from the CCDC.
;
_cell_angle_alpha 90
_cell_angle_beta 90
_cell_angle_gamma 90
_cell_formula_units_Z 8
_cell_length_a 10.1195(6)
_cell_length_b 29.385(2)
_cell_length_c 7.4892(4)
_cell_measurement_reflns_used 1027
_cell_measurement_temperature 100.0
_cell_measurement_theta_max 19.92
_cell_measurement_theta_min 2.77
_cell_volume 2227.0(2)
_computing_cell_refinement 'SAINT v8.34A (Bruker, 2013)'
_computing_data_collection 'APEX2 v2013.6-2 (Bruker, 2013)'
_computing_data_reduction 'SAINT v8.34A (Bruker, 2013)'
_computing_molecular_graphics 'Olex2 (Dolomanov et al., 2009)'
_computing_publication_material 'Olex2 (Dolomanov et al., 2009)'
_computing_structure_refinement 'ShelXL (Sheldrick, 2015)'
_computing_structure_solution 'XT (Sheldrick, 2015)'
_diffrn_ambient_temperature 100.0
_diffrn_detector 'Bruker APEX-II CCD'
_diffrn_detector_area_resol_mean 7.9
_diffrn_detector_type 'CCD Area Detector'
_diffrn_measured_fraction_theta_full 1.000
_diffrn_measured_fraction_theta_max 0.939
_diffrn_measurement_device 'Kappa Four-Circle Diffractometer'
_diffrn_measurement_device_type 'Bruker APEX-II CCD'
_diffrn_measurement_method '\f and \w scans'
_diffrn_radiation_monochromator 'Double Bounce Multilayer Mirrors'
_diffrn_radiation_probe x-ray
_diffrn_radiation_type MoK\a
_diffrn_radiation_wavelength 0.71073
_diffrn_reflns_av_R_equivalents 0.0709
_diffrn_reflns_av_unetI/netI 0.0791
_diffrn_reflns_Laue_measured_fraction_full 1.000
_diffrn_reflns_Laue_measured_fraction_max 0.939
_diffrn_reflns_limit_h_max 13
_diffrn_reflns_limit_h_min -13
_diffrn_reflns_limit_k_max 38
_diffrn_reflns_limit_k_min -37
_diffrn_reflns_limit_l_max 9
_diffrn_reflns_limit_l_min -9
_diffrn_reflns_number 8760
_diffrn_reflns_point_group_measured_fraction_full 1.000
_diffrn_reflns_point_group_measured_fraction_max 0.936
_diffrn_reflns_theta_full 26.000
_diffrn_reflns_theta_max 28.123
_diffrn_reflns_theta_min 1.386
_diffrn_source 'Micro Focus Rotating Anode'
_diffrn_source_type 'Bruker TXS'
_diffrn_standards_number 0
_exptl_absorpt_coefficient_mu 0.074
_exptl_absorpt_correction_T_max 0.2624
_exptl_absorpt_correction_T_min 0.2333
_exptl_absorpt_correction_type multi-scan
_exptl_absorpt_process_details
;
SADABS-2014/5 (Bruker,2014/5) was used for absorption correction.
wR2(int) was 0.1019 before and 0.0507 after correction.
The Ratio of minimum to maximum transmission is 0.8891.
The \l/2 correction factor is 0.00150.
;
_exptl_crystal_colour 'clear colourless'
_exptl_crystal_colour_lustre clear
_exptl_crystal_colour_primary colourless
_exptl_crystal_density_diffrn 1.104
_exptl_crystal_description needle
_exptl_crystal_F_000 816
_exptl_crystal_preparation 'Add amine to borane. Isolate solid'
_exptl_crystal_recrystallization_method 'Melt Solid compound and slowly cool to RT'
_exptl_crystal_size_max 0.2
_exptl_crystal_size_mid 0.1
_exptl_crystal_size_min 0.01
_refine_diff_density_max 0.191
_refine_diff_density_min -0.211
_refine_diff_density_rms 0.047
_refine_ls_abs_structure_details
;
 Refined as a perfect inversion twin.
;
_refine_ls_abs_structure_Flack 0.5
_refine_ls_extinction_method none
_refine_ls_goodness_of_fit_ref 1.005
_refine_ls_hydrogen_treatment mixed
_refine_ls_matrix_type full
_refine_ls_number_parameters 130
_refine_ls_number_reflns 2442
_refine_ls_number_restraints 1
_refine_ls_restrained_S_all 1.004
_refine_ls_R_factor_all 0.0893
_refine_ls_R_factor_gt 0.0495
_refine_ls_shift/su_max 0.000
_refine_ls_shift/su_mean 0.000
_refine_ls_structure_factor_coef Fsqd
_refine_ls_weighting_details 'w=1/[\s^2^(Fo^2^)+(0.0440P)^2^+0.1250P] where P=(Fo^2^+2Fc^2^)/3'
_refine_ls_weighting_scheme calc
_refine_ls_wR_factor_gt 0.0905
_refine_ls_wR_factor_ref 0.1063
_reflns_Friedel_coverage 0.845
_reflns_Friedel_fraction_full 1.000
_reflns_Friedel_fraction_max 0.932
_reflns_number_gt 1716
_reflns_number_total 2442
_reflns_threshold_expression 'I > 2\s(I)'
_cod_data_source_file c6cc06096j2.cif
_cod_data_source_block gb_er719
_cod_depositor_comments
;
The following automatic conversions were performed:

data item '_diffrn_radiation_probe' value 'X-ray' was changed to
'x-ray' in accordance with the
/home/saulius/struct/COD-crude-data/automatic-downloads/DataCite-retrospective/RSC/depositions/lib/dictionaries/cif_core.dic
dictionary named 'cif_core.dic' version 2.4.2 last updated on
2011-04-26.

Automatic conversion script
Id: cif_fix_values 6909 2019-04-08 15:41:33Z antanas 
;
_cod_database_code 7124998
_shelx_space_group_comment
;
The symmetry employed for this shelxl refinement is uniquely defined
by the following loop, which should always be used as a source of
symmetry information in preference to the above space-group names.
They are only intended as comments.
;
_olex2_refinement_description
;
1. Fixed Uiso
 At 1.2 times of:
  All B(H) groups, All C(H) groups, All C(H,H) groups, All N(H,H) groups
 At 1.5 times of:
  All C(H,H,H) groups
2.a Ternary CH refined with riding coordinates:
 B1(H1)
2.b Secondary CH2 refined with riding coordinates:
 N1(H1A,H1B), C3(H3A,H3B)
2.c Aromatic/amide H refined with riding coordinates:
 C2(H2)
2.d Idealised Me refined as rotating group:
 C6(H6A,H6B,H6C), C7(H7A,H7B,H7C), C8(H8A,H8B,H8C), C9(H9A,H9B,H9C)
;
_shelx_shelxl_version_number 2014/7
_olex2_submission_original_sample_id AllylNH2HBPin
_olex2_submission_special_instructions 'No special instructions were received'

loop_
_space_group_symop_operation_xyz
'x, y, z'
'-x, -y, z'
'x+1/2, -y+1/2, z'
'-x+1/2, y+1/2, z'
'x+1/2, y+1/2, z+1/2'
'-x+1/2, -y+1/2, z+1/2'
'x+1, -y+1, z+1/2'
'-x+1, y+1, z+1/2'

loop_
_atom_site_label
_atom_site_type_symbol
_atom_site_fract_x
_atom_site_fract_y
_atom_site_fract_z
_atom_site_U_iso_or_equiv
_atom_site_adp_type
_atom_site_occupancy
_atom_site_site_symmetry_order
_atom_site_calc_flag
_atom_site_refinement_flags_posn
O1 O 0.3430(2) 0.38578(7) 0.3889(3) 0.0220(5) Uani 1 1 d .
O2 O 0.3620(2) 0.36779(7) 0.6913(3) 0.0220(5) Uani 1 1 d .
N1 N 0.5585(2) 0.40268(8) 0.5377(3) 0.0210(6) Uani 1 1 d .
H1A H 0.5940 0.3900 0.6376 0.025 Uiso 1 1 calc R
H1B H 0.5812 0.3847 0.4437 0.025 Uiso 1 1 calc R
C1 C 0.8533(4) 0.46461(13) 0.5879(6) 0.0372(10) Uani 1 1 d .
H1C H 0.947(3) 0.4627(10) 0.568(4) 0.027(9) Uiso 1 1 d .
H1D H 0.824(4) 0.4833(12) 0.686(6) 0.055(13) Uiso 1 1 d .
C2 C 0.7660(3) 0.44517(10) 0.4837(4) 0.0258(8) Uani 1 1 d .
H2 H 0.7974 0.4281 0.3848 0.031 Uiso 1 1 calc R
C3 C 0.6203(3) 0.44830(10) 0.5110(5) 0.0231(8) Uani 1 1 d .
H3A H 0.5796 0.4632 0.4058 0.028 Uiso 1 1 calc R
H3B H 0.6021 0.4676 0.6167 0.028 Uiso 1 1 calc R
C4 C 0.2411(3) 0.35346(10) 0.4337(4) 0.0218(7) Uani 1 1 d .
C5 C 0.2998(3) 0.33002(11) 0.6017(4) 0.0217(7) Uani 1 1 d .
C6 C 0.4064(3) 0.29527(11) 0.5537(4) 0.0271(8) Uani 1 1 d .
H6A H 0.4677 0.3087 0.4673 0.041 Uiso 1 1 calc GR
H6B H 0.3649 0.2683 0.5014 0.041 Uiso 1 1 calc GR
H6C H 0.4548 0.2866 0.6618 0.041 Uiso 1 1 calc GR
C7 C 0.1995(4) 0.30893(11) 0.7264(5) 0.0292(8) Uani 1 1 d .
H7A H 0.2453 0.2951 0.8283 0.044 Uiso 1 1 calc GR
H7B H 0.1495 0.2855 0.6625 0.044 Uiso 1 1 calc GR
H7C H 0.1388 0.3325 0.7693 0.044 Uiso 1 1 calc GR
C8 C 0.1136(3) 0.37946(12) 0.4747(5) 0.0289(8) Uani 1 1 d .
H8A H 0.1259 0.3979 0.5824 0.043 Uiso 1 1 calc GR
H8B H 0.0414 0.3578 0.4939 0.043 Uiso 1 1 calc GR
H8C H 0.0917 0.3994 0.3739 0.043 Uiso 1 1 calc GR
C9 C 0.2189(3) 0.32212(12) 0.2744(4) 0.0284(8) Uani 1 1 d .
H9A H 0.1838 0.3398 0.1741 0.043 Uiso 1 1 calc GR
H9B H 0.1556 0.2983 0.3070 0.043 Uiso 1 1 calc GR
H9C H 0.3029 0.3081 0.2396 0.043 Uiso 1 1 calc GR
B1 B 0.3994(3) 0.40186(13) 0.5573(5) 0.0218(8) Uani 1 1 d .
H1 H 0.3644 0.4326 0.5894 0.026 Uiso 1 1 calc R

loop_
_atom_site_aniso_label
_atom_site_aniso_U_11
_atom_site_aniso_U_22
_atom_site_aniso_U_33
_atom_site_aniso_U_23
_atom_site_aniso_U_13
_atom_site_aniso_U_12
O1 0.0198(12) 0.0295(12) 0.0169(12) 0.0017(10) 0.0007(10) -0.0035(10)
O2 0.0240(13) 0.0234(11) 0.0185(12) -0.0011(10) -0.0008(10) -0.0046(10)
N1 0.0257(15) 0.0207(14) 0.0165(14) -0.0009(11) -0.0012(13) -0.0013(11)
C1 0.026(2) 0.033(2) 0.052(3) -0.007(2) 0.001(2) -0.0017(17)
C2 0.0270(19) 0.0247(18) 0.026(2) -0.0025(15) 0.0036(16) -0.0038(15)
C3 0.0252(18) 0.0192(17) 0.0249(19) 0.0018(15) 0.0006(15) -0.0037(13)
C4 0.0181(18) 0.0284(17) 0.0191(17) -0.0007(15) -0.0010(13) -0.0024(14)
C5 0.0227(18) 0.0225(16) 0.0198(17) -0.0039(14) -0.0021(14) -0.0040(14)
C6 0.0252(18) 0.0295(19) 0.027(2) -0.0009(15) -0.0029(16) -0.0017(15)
C7 0.029(2) 0.0320(19) 0.0269(19) 0.0032(16) 0.0025(16) -0.0082(16)
C8 0.0204(17) 0.038(2) 0.028(2) -0.0014(17) -0.0009(14) 0.0023(15)
C9 0.028(2) 0.037(2) 0.020(2) -0.0042(16) -0.0027(15) -0.0023(17)
B1 0.0220(19) 0.0243(19) 0.019(2) -0.0001(16) 0.0017(17) 0.0010(16)

loop_
_atom_type_symbol
_atom_type_description
_atom_type_scat_dispersion_real
_atom_type_scat_dispersion_imag
_atom_type_scat_source
C C 0.0033 0.0016 'International Tables Vol C Tables 4.2.6.8 and 6.1.1.4'
H H 0.0000 0.0000 'International Tables Vol C Tables 4.2.6.8 and 6.1.1.4'
B B 0.0013 0.0007 'International Tables Vol C Tables 4.2.6.8 and 6.1.1.4'
N N 0.0061 0.0033 'International Tables Vol C Tables 4.2.6.8 and 6.1.1.4'
O O 0.0106 0.0060 'International Tables Vol C Tables 4.2.6.8 and 6.1.1.4'

loop_
_geom_angle_atom_site_label_1
_geom_angle_atom_site_label_2
_geom_angle_atom_site_label_3
_geom_angle
C4 O1 B1 106.9(2)
C5 O2 B1 108.6(2)
H1A N1 H1B 107.4
C3 N1 H1A 108.2
C3 N1 H1B 108.2
C3 N1 B1 116.3(2)
B1 N1 H1A 108.2
B1 N1 H1B 108.2
H1C C1 H1D 117(3)
C2 C1 H1C 123(2)
C2 C1 H1D 120(2)
C1 C2 H2 118.1
C1 C2 C3 123.9(3)
C3 C2 H2 118.1
N1 C3 H3A 109.2
N1 C3 H3B 109.2
C2 C3 N1 112.1(3)
C2 C3 H3A 109.2
C2 C3 H3B 109.2
H3A C3 H3B 107.9
O1 C4 C5 102.0(2)
O1 C4 C8 108.7(2)
O1 C4 C9 108.7(3)
C8 C4 C5 112.4(3)
C9 C4 C5 115.0(2)
C9 C4 C8 109.5(3)
O2 C5 C4 101.7(2)
O2 C5 C6 108.4(3)
O2 C5 C7 108.7(3)
C6 C5 C4 112.1(3)
C7 C5 C4 115.2(3)
C7 C5 C6 110.2(3)
C5 C6 H6A 109.5
C5 C6 H6B 109.5
C5 C6 H6C 109.5
H6A C6 H6B 109.5
H6A C6 H6C 109.5
H6B C6 H6C 109.5
C5 C7 H7A 109.5
C5 C7 H7B 109.5
C5 C7 H7C 109.5
H7A C7 H7B 109.5
H7A C7 H7C 109.5
H7B C7 H7C 109.5
C4 C8 H8A 109.5
C4 C8 H8B 109.5
C4 C8 H8C 109.5
H8A C8 H8B 109.5
H8A C8 H8C 109.5
H8B C8 H8C 109.5
C4 C9 H9A 109.5
C4 C9 H9B 109.5
C4 C9 H9C 109.5
H9A C9 H9B 109.5
H9A C9 H9C 109.5
H9B C9 H9C 109.5
O1 B1 O2 105.6(3)
O1 B1 N1 108.4(3)
O1 B1 H1 111.2
O2 B1 N1 109.2(2)
O2 B1 H1 111.2
N1 B1 H1 111.2

loop_
_geom_bond_atom_site_label_1
_geom_bond_atom_site_label_2
_geom_bond_distance
O1 C4 1.441(4)
O1 B1 1.463(4)
O2 C5 1.442(4)
O2 B1 1.467(4)
N1 H1A 0.9100
N1 H1B 0.9100
N1 C3 1.493(4)
N1 B1 1.617(4)
C1 H1C 0.96(3)
C1 H1D 0.97(4)
C1 C2 1.310(5)
C2 H2 0.9500
C2 C3 1.492(4)
C3 H3A 0.9900
C3 H3B 0.9900
C4 C5 1.552(4)
C4 C8 1.531(4)
C4 C9 1.524(4)
C5 C6 1.528(4)
C5 C7 1.512(4)
C6 H6A 0.9800
C6 H6B 0.9800
C6 H6C 0.9800
C7 H7A 0.9800
C7 H7B 0.9800
C7 H7C 0.9800
C8 H8A 0.9800
C8 H8B 0.9800
C8 H8C 0.9800
C9 H9A 0.9800
C9 H9B 0.9800
C9 H9C 0.9800
B1 H1 1.0000

loop_
_geom_torsion_atom_site_label_1
_geom_torsion_atom_site_label_2
_geom_torsion_atom_site_label_3
_geom_torsion_atom_site_label_4
_geom_torsion
O1 C4 C5 O2 38.1(3)
O1 C4 C5 C6 -77.4(3)
O1 C4 C5 C7 155.5(3)
C1 C2 C3 N1 -120.0(4)
C3 N1 B1 O1 103.5(3)
C3 N1 B1 O2 -141.9(3)
C4 O1 B1 O2 18.9(3)
C4 O1 B1 N1 135.8(2)
C5 O2 B1 O1 6.8(3)
C5 O2 B1 N1 -109.5(3)
C8 C4 C5 O2 -78.1(3)
C8 C4 C5 C6 166.3(3)
C8 C4 C5 C7 39.3(4)
C9 C4 C5 O2 155.6(3)
C9 C4 C5 C6 40.1(4)
C9 C4 C5 C7 -87.0(4)
B1 O1 C4 C5 -35.1(3)
B1 O1 C4 C8 83.8(3)
B1 O1 C4 C9 -157.1(3)
B1 O2 C5 C4 -27.4(3)
B1 O2 C5 C6 90.8(3)
B1 O2 C5 C7 -149.4(3)
B1 N1 C3 C2 -176.6(3)
